data_7223575
loop_
_publ_author_name
'Tian, Li'
'Li, Ting'
'Zhou, Shang Yong'
'Li, Xin'
'Liu, Zhong Yi'
'Guo, Jian Hua'
'Liao, Dai-zheng'

_publ_section_title
;
 Modulating spin dynamics of LnIII-radical complexes by using different
 coligand
;
_journal_name_full 'RSC Adv.'
_journal_paper_doi 10.1039/C5RA21991D
_journal_year 2015
_chemical_formula_sum 'C40 H26 Dy2 F36 N5 O16'
_chemical_formula_weight 1841.66
_chemical_name_systematic
; 
 ? 
;
_space_group_IT_number 15
_symmetry_cell_setting monoclinic
_symmetry_space_group_name_Hall '-C 2yc'
_symmetry_space_group_name_H-M 'C 1 2/c 1'
_atom_sites_solution_hydrogens geom
_atom_sites_solution_primary direct
_atom_sites_solution_secondary difmap
_audit_creation_method SHELXL-97
_audit_update_record
;
2015-04-03 deposited with the CCDC.
2015-12-16 downloaded from the CCDC.
;
_cell_angle_alpha 90.00
_cell_angle_beta 120.81(3)
_cell_angle_gamma 90.00
_cell_formula_units_Z 8
_cell_length_a 25.805(5)
_cell_length_b 24.464(5)
_cell_length_c 23.177(5)
_cell_measurement_reflns_used 17088
_cell_measurement_temperature 173(2)
_cell_measurement_theta_max 27.8984
_cell_measurement_theta_min 1.6648
_cell_volume 12567(6)
_computing_structure_refinement 'SHELXL-97 (Sheldrick, 1997)'
_computing_structure_solution 'SHELXS-97 (Sheldrick, 1990)'
_diffrn_ambient_temperature 173(2)
_diffrn_measured_fraction_theta_full 1.000
_diffrn_measured_fraction_theta_max 1.000
_diffrn_measurement_device_type 'CCD area detector'
_diffrn_measurement_method 'phi and omega scans'
_diffrn_radiation_monochromator graphite
_diffrn_radiation_source 'fine-focus sealed tube'
_diffrn_radiation_type MoK\a
_diffrn_radiation_wavelength 0.71073
_diffrn_reflns_av_R_equivalents 0.0706
_diffrn_reflns_av_sigmaI/netI 0.0692
_diffrn_reflns_limit_h_max 30
_diffrn_reflns_limit_h_min -23
_diffrn_reflns_limit_k_max 27
_diffrn_reflns_limit_k_min -29
_diffrn_reflns_limit_l_max 27
_diffrn_reflns_limit_l_min -27
_diffrn_reflns_number 49559
_diffrn_reflns_theta_full 25.01
_diffrn_reflns_theta_max 25.01
_diffrn_reflns_theta_min 1.24
_exptl_absorpt_coefficient_mu 2.530
_exptl_absorpt_correction_T_max 0.7991
_exptl_absorpt_correction_T_min 1.0000
_exptl_crystal_colour blue
_exptl_crystal_density_diffrn 1.947
_exptl_crystal_density_method 'not measured'
_exptl_crystal_description block
_exptl_crystal_F_000 7080
_exptl_crystal_size_max 0.24
_exptl_crystal_size_mid 0.22
_exptl_crystal_size_min 0.18
_refine_diff_density_max 1.857
_refine_diff_density_min -1.208
_refine_diff_density_rms 0.237
_refine_ls_extinction_coef 0.00059(3)
_refine_ls_extinction_expression Fc^*^=kFc[1+0.001xFc^2^\l^3^/sin(2\q)]^-1/4^
_refine_ls_extinction_method SHELXL
_refine_ls_goodness_of_fit_ref 1.065
_refine_ls_hydrogen_treatment constr
_refine_ls_matrix_type full
_refine_ls_number_parameters 898
_refine_ls_number_reflns 11083
_refine_ls_number_restraints 216
_refine_ls_restrained_S_all 1.125
_refine_ls_R_factor_all 0.0736
_refine_ls_R_factor_gt 0.0604
_refine_ls_shift/su_max 0.000
_refine_ls_shift/su_mean 0.000
_refine_ls_structure_factor_coef Fsqd
_refine_ls_weighting_details 'calc w=1/[\s^2^(Fo^2^)+(0.0750P)^2^+146.5271P] where P=(Fo^2^+2Fc^2^)/3'
_refine_ls_weighting_scheme calc
_refine_ls_wR_factor_gt 0.1486
_refine_ls_wR_factor_ref 0.1564
_reflns_number_gt 9011
_reflns_number_total 11083
_reflns_threshold_expression >2sigma(I)
_cod_data_source_file c5ra21991d2.cif
_cod_data_source_block shelxl_sqd
_cod_original_cell_volume 12567(4)
_cod_original_sg_symbol_H-M C2/c
_cod_database_code 7223575
_audit_block_doi 10.5517/cc14hr7m

loop_
_symmetry_equiv_pos_as_xyz
'x, y, z'
'-x, y, -z+1/2'
'x+1/2, y+1/2, z'
'-x+1/2, y+1/2, -z+1/2'
'-x, -y, -z'
'x, -y, z-1/2'
'-x+1/2, -y+1/2, -z'
'x+1/2, -y+1/2, z-1/2'

loop_
_atom_site_label
_atom_site_type_symbol
_atom_site_fract_x
_atom_site_fract_y
_atom_site_fract_z
_atom_site_U_iso_or_equiv
_atom_site_adp_type
_atom_site_occupancy
_atom_site_symmetry_multiplicity
_atom_site_calc_flag
_atom_site_refinement_flags
Dy1 Dy 0.167203(17) 0.278783(15) 0.16292(2) 0.02017(15) Uani 1 1 d .
Dy2 Dy 0.197889(18) -0.008914(15) 0.254517(19) 0.02023(15) Uani 1 1 d .
F1 F -0.0095(3) 0.2473(3) -0.0567(3) 0.066(2) Uani 1 1 d U
F2 F 0.0396(4) 0.1780(3) -0.0556(4) 0.076(2) Uani 1 1 d U
F3 F 0.0271(4) 0.2450(4) -0.1217(3) 0.079(2) Uani 1 1 d U
F4 F 0.2738(4) 0.3051(4) 0.0232(5) 0.090(3) Uani 1 1 d U
F5 F 0.1975(5) 0.3539(5) -0.0503(5) 0.122(4) Uani 1 1 d U
F6 F 0.2540(3) 0.3812(3) 0.0498(4) 0.063(2) Uani 1 1 d U
F7 F 0.0414(4) 0.4180(3) -0.0156(4) 0.080(2) Uani 1 1 d U
F8 F 0.0858(3) 0.4661(3) 0.0733(4) 0.070(2) Uani 1 1 d U
F9 F -0.0084(4) 0.4476(3) 0.0274(5) 0.089(3) Uani 1 1 d U
F10 F -0.0716(5) 0.2761(5) 0.0878(7) 0.128(4) Uani 1 1 d U
F11 F -0.0080(4) 0.2424(4) 0.1835(5) 0.077(2) Uani 1 1 d U
F12 F -0.0335(6) 0.3245(5) 0.1783(8) 0.137(4) Uani 1 1 d U
F13 F 0.1768(3) 0.4402(3) 0.3155(4) 0.0575(18) Uani 1 1 d U
F14 F 0.0850(4) 0.4138(4) 0.2581(5) 0.088(3) Uani 1 1 d U
F15 F 0.1375(4) 0.3960(3) 0.3631(4) 0.074(2) Uani 1 1 d U
F16 F 0.1948(5) 0.2119(4) 0.4125(4) 0.084(3) Uani 1 1 d U
F17 F 0.1953(5) 0.1596(3) 0.3401(4) 0.088(3) Uani 1 1 d U
F18 F 0.2741(5) 0.2026(4) 0.4048(5) 0.105(3) Uani 1 1 d U
F19 F 0.1563(5) 0.0931(3) 0.0615(4) 0.087(3) Uani 1 1 d U
F20 F 0.2494(5) 0.0776(4) 0.0961(4) 0.105(3) Uani 1 1 d U
F21 F 0.1811(3) 0.0408(2) 0.0057(3) 0.0400(14) Uani 1 1 d U
F22 F 0.1372(5) -0.1444(3) 0.0239(4) 0.084(3) Uani 1 1 d U
F23 F 0.1878(3) -0.1810(2) 0.1208(3) 0.0510(16) Uani 1 1 d U
F24 F 0.0991(3) -0.1554(3) 0.0847(4) 0.074(2) Uani 1 1 d U
F25 F 0.0912(4) -0.1336(3) 0.3411(4) 0.063(2) Uani 1 1 d U
F26 F 0.0574(3) -0.1887(3) 0.2572(4) 0.062(2) Uani 1 1 d U
F27 F 0.1520(2) -0.1829(2) 0.3278(3) 0.0359(13) Uani 1 1 d U
F28 F -0.0521(2) -0.0602(3) 0.0851(3) 0.0464(15) Uani 1 1 d U
F29 F 0.0004(3) -0.0607(3) 0.0371(3) 0.0449(15) Uani 1 1 d U
F30 F -0.0129(3) 0.0147(2) 0.0763(3) 0.0359(13) Uani 1 1 d U
F31 F 0.0707(3) 0.1130(3) 0.2970(4) 0.064(2) Uani 1 1 d U
F32 F 0.1005(4) 0.0951(4) 0.3997(4) 0.082(3) Uani 1 1 d U
F33 F 0.0446(3) 0.0377(3) 0.3216(4) 0.066(2) Uani 1 1 d U
F34 F 0.3413(4) 0.0540(4) 0.4916(4) 0.091(3) Uani 1 1 d U
F35 F 0.3394(5) -0.0313(4) 0.4989(4) 0.098(3) Uani 1 1 d U
F36 F 0.2966(4) 0.0184(4) 0.5374(4) 0.090(3) Uani 1 1 d U
O7 O 0.1025(3) 0.2482(2) 0.0533(3) 0.0271(14) Uani 1 1 d .
O8 O 0.2070(3) 0.3071(3) 0.0946(3) 0.0286(14) Uani 1 1 d .
O3 O 0.1139(3) 0.3581(3) 0.1034(3) 0.0350(16) Uani 1 1 d .
O4 O 0.0745(3) 0.2761(3) 0.1592(4) 0.0329(15) Uani 1 1 d .
O5 O 0.1660(3) 0.3508(2) 0.2390(3) 0.0272(14) Uani 1 1 d .
O6 O 0.2051(3) 0.2437(2) 0.2717(3) 0.0245(13) Uani 1 1 d .
O1 O 0.2460(3) 0.2169(2) 0.1776(3) 0.0208(12) Uani 1 1 d .
O2 O 0.2691(3) 0.0648(2) 0.3057(3) 0.0270(14) Uani 1 1 d .
O9 O 0.2193(3) 0.0201(3) 0.1716(3) 0.0279(14) Uani 1 1 d .
O10 O 0.1910(3) -0.0861(2) 0.1817(3) 0.0217(12) Uani 1 1 d .
O11 O 0.1592(3) -0.0870(2) 0.2806(3) 0.0249(13) Uani 1 1 d .
O12 O 0.0970(3) -0.0183(2) 0.1651(3) 0.0235(13) Uani 1 1 d .
O13 O 0.1366(3) 0.0276(3) 0.2930(3) 0.0291(14) Uani 1 1 d .
O14 O 0.2529(3) -0.0121(3) 0.3738(3) 0.0332(16) Uani 1 1 d .
O15 O 0.2603(3) 0.3279(2) 0.2217(3) 0.0256(13) Uani 1 1 d .
H15A H 0.2598 0.3486 0.1920 0.031 Uiso 1 1 d R
H15B H 0.2748 0.3472 0.2560 0.031 Uiso 1 1 d R
O16 O 0.2926(3) -0.0549(2) 0.3000(3) 0.0310(15) Uani 1 1 d .
H16D H 0.3045 -0.0383 0.2788 0.037 Uiso 1 1 d R
H16E H 0.3172 -0.0763 0.3296 0.037 Uiso 1 1 d R
N1 N 0.2708(3) 0.1786(3) 0.2195(4) 0.0230(15) Uani 1 1 d .
N2 N 0.2815(3) 0.1054(3) 0.2803(4) 0.0234(16) Uani 1 1 d .
N3 N 0.1523(3) 0.0867(3) 0.2010(3) 0.0236(16) Uani 1 1 d .
N4 N 0.0932(3) 0.0957(3) 0.1592(4) 0.0266(16) Uani 1 1 d .
H4 H 0.0646 0.0714 0.1490 0.032 Uiso 1 1 calc R
N5 N 0.1363(3) 0.1731(3) 0.1607(3) 0.0242(16) Uani 1 1 d .
C1 C 0.0371(5) 0.2333(6) -0.0610(6) 0.052(3) Uani 1 1 d .
C2 C 0.0956(4) 0.2575(4) -0.0028(5) 0.030(2) Uani 1 1 d .
C3 C 0.1332(5) 0.2862(4) -0.0184(5) 0.041(3) Uani 1 1 d .
H3 H 0.1226 0.2906 -0.0639 0.049 Uiso 1 1 calc R
C4 C 0.1859(5) 0.3084(4) 0.0323(5) 0.037(2) Uani 1 1 d .
C5 C 0.2275(7) 0.3374(6) 0.0121(6) 0.066(4) Uani 1 1 d .
C6 C 0.0441(5) 0.4271(5) 0.0416(7) 0.061(4) Uani 1 1 d .
C7 C 0.0611(5) 0.3749(4) 0.0845(6) 0.041(3) Uani 1 1 d .
C8 C 0.0179(5) 0.3532(5) 0.0953(7) 0.056(3) Uani 1 1 d .
H8 H -0.0203 0.3706 0.0762 0.067 Uiso 1 1 calc R
C9 C 0.0291(5) 0.3053(4) 0.1343(7) 0.045(3) Uani 1 1 d .
C10 C -0.0214(6) 0.2852(6) 0.1494(11) 0.082(6) Uani 1 1 d .
C11 C 0.1403(6) 0.3990(4) 0.3070(6) 0.045(3) Uani 1 1 d .
C12 C 0.1608(4) 0.3461(4) 0.2896(5) 0.033(2) Uani 1 1 d .
C13 C 0.1711(5) 0.3004(4) 0.3291(5) 0.035(2) Uani 1 1 d .
H13 H 0.1623 0.3015 0.3641 0.042 Uiso 1 1 calc R
C14 C 0.1943(4) 0.2529(4) 0.3180(5) 0.031(2) Uani 1 1 d .
C15 C 0.2132(6) 0.2067(5) 0.3695(6) 0.045(3) Uani 1 1 d .
C16 C 0.3655(5) 0.1752(5) 0.2177(6) 0.048(3) Uani 1 1 d .
H16A H 0.3531 0.1425 0.1893 0.072 Uiso 1 1 calc R
H16B H 0.4096 0.1763 0.2455 0.072 Uiso 1 1 calc R
H16C H 0.3510 0.2079 0.1892 0.072 Uiso 1 1 calc R
C17 C 0.3382(4) 0.1736(3) 0.2633(5) 0.027(2) Uani 1 1 d .
C18 C 0.3578(5) 0.2231(4) 0.3105(5) 0.039(2) Uani 1 1 d .
H18A H 0.3458 0.2568 0.2839 0.058 Uiso 1 1 calc R
H18B H 0.4018 0.2226 0.3403 0.058 Uiso 1 1 calc R
H18C H 0.3385 0.2215 0.3374 0.058 Uiso 1 1 calc R
C19 C 0.3841(5) 0.1169(5) 0.3742(6) 0.053(3) Uani 1 1 d .
H19A H 0.3719 0.1470 0.3926 0.080 Uiso 1 1 calc R
H19B H 0.4266 0.1214 0.3877 0.080 Uiso 1 1 calc R
H19C H 0.3789 0.0821 0.3915 0.080 Uiso 1 1 calc R
C20 C 0.3459(4) 0.1173(4) 0.2992(5) 0.032(2) Uani 1 1 d .
C21 C 0.3632(5) 0.0693(4) 0.2696(7) 0.047(3) Uani 1 1 d .
H21A H 0.3647 0.0355 0.2932 0.071 Uiso 1 1 calc R
H21B H 0.4028 0.0762 0.2750 0.071 Uiso 1 1 calc R
H21C H 0.3330 0.0655 0.2218 0.071 Uiso 1 1 calc R
C22 C 0.2410(4) 0.1396(3) 0.2335(4) 0.0198(17) Uani 1 1 d .
C23 C 0.1763(4) 0.1339(3) 0.1991(4) 0.0194(17) Uani 1 1 d .
C24 C 0.0837(4) 0.1466(4) 0.1354(4) 0.0253(19) Uani 1 1 d .
C25 C 0.0206(4) 0.1658(4) 0.0845(5) 0.039(2) Uani 1 1 d .
H25A H -0.0024 0.1716 0.1070 0.059 Uiso 1 1 calc R
H25B H 0.0004 0.1380 0.0494 0.059 Uiso 1 1 calc R
H25C H 0.0229 0.2002 0.0642 0.059 Uiso 1 1 calc R
C26 C 0.1959(6) 0.0541(4) 0.0668(5) 0.044(3) Uani 1 1 d .
C27 C 0.1962(4) 0.0077(4) 0.1113(5) 0.029(2) Uani 1 1 d .
C28 C 0.1716(4) -0.0423(4) 0.0810(5) 0.028(2) Uani 1 1 d .
H28 H 0.1541 -0.0465 0.0339 0.034 Uiso 1 1 calc R
C29 C 0.1727(4) -0.0859(4) 0.1195(4) 0.0252(19) Uani 1 1 d .
C30 C 0.1493(5) -0.1413(4) 0.0852(5) 0.034(2) Uani 1 1 d .
C31 C 0.1016(5) -0.1531(4) 0.2952(5) 0.034(2) Uani 1 1 d .
C32 C 0.1072(4) -0.1073(3) 0.2546(4) 0.0238(18) Uani 1 1 d .
C33 C 0.0559(4) -0.0925(4) 0.1955(5) 0.028(2) Uani 1 1 d .
H33 H 0.0197 -0.1122 0.1818 0.034 Uiso 1 1 calc R
C34 C 0.0549(4) -0.0500(3) 0.1550(4) 0.0231(18) Uani 1 1 d .
C35 C -0.0043(4) -0.0392(4) 0.0877(5) 0.031(2) Uani 1 1 d .
C36 C 0.0904(6) 0.0735(5) 0.3420(6) 0.051(3) Uani 1 1 d .
C37 C 0.1463(5) 0.0454(4) 0.3482(5) 0.032(2) Uani 1 1 d .
C38 C 0.1982(5) 0.0423(4) 0.4097(5) 0.039(2) Uani 1 1 d .
H38 H 0.2003 0.0600 0.4473 0.047 Uiso 1 1 calc R
C39 C 0.2481(5) 0.0134(4) 0.4177(5) 0.040(3) Uani 1 1 d .
C40 C 0.3077(6) 0.0138(6) 0.4876(6) 0.058(4) Uani 1 1 d .

loop_
_atom_site_aniso_label
_atom_site_aniso_U_11
_atom_site_aniso_U_22
_atom_site_aniso_U_33
_atom_site_aniso_U_23
_atom_site_aniso_U_13
_atom_site_aniso_U_12
Dy1 0.0185(2) 0.0148(2) 0.0240(2) 0.00087(14) 0.00865(18) 0.00090(15)
Dy2 0.0227(2) 0.0147(2) 0.0196(2) 0.00047(14) 0.00826(18) -0.00254(15)
F1 0.033(3) 0.093(5) 0.046(4) 0.002(4) 0.002(3) -0.002(4)
F2 0.078(5) 0.047(4) 0.069(5) -0.019(4) 0.014(4) -0.026(4)
F3 0.075(5) 0.109(6) 0.032(4) -0.004(4) 0.012(3) -0.035(5)
F4 0.093(6) 0.094(6) 0.125(7) -0.052(5) 0.087(5) -0.048(5)
F5 0.134(7) 0.162(8) 0.063(5) 0.024(5) 0.044(5) -0.072(6)
F6 0.069(4) 0.054(4) 0.064(4) 0.006(3) 0.033(4) -0.029(4)
F7 0.092(6) 0.059(5) 0.055(5) 0.016(4) 0.014(4) 0.001(4)
F8 0.054(4) 0.028(3) 0.068(4) 0.010(3) -0.011(3) -0.003(3)
F9 0.054(4) 0.060(5) 0.107(6) 0.025(4) 0.009(4) 0.030(4)
F10 0.063(5) 0.139(8) 0.158(9) 0.031(7) 0.039(6) -0.027(5)
F11 0.073(5) 0.074(5) 0.116(6) -0.004(5) 0.071(5) -0.005(4)
F12 0.135(8) 0.121(8) 0.210(9) -0.015(7) 0.128(7) 0.015(6)
F13 0.076(5) 0.034(3) 0.089(5) -0.023(3) 0.061(4) -0.015(3)
F14 0.068(5) 0.075(5) 0.102(6) -0.026(4) 0.029(4) 0.029(4)
F15 0.120(6) 0.053(4) 0.086(5) -0.021(4) 0.079(5) -0.005(4)
F16 0.137(7) 0.083(5) 0.064(5) 0.025(4) 0.075(5) 0.018(5)
F17 0.150(7) 0.048(4) 0.070(5) 0.003(4) 0.059(5) -0.021(5)
F18 0.084(6) 0.103(6) 0.102(6) 0.056(5) 0.028(5) 0.006(5)
F19 0.169(8) 0.045(4) 0.061(4) 0.019(3) 0.069(5) 0.033(5)
F20 0.138(7) 0.102(6) 0.056(5) 0.005(4) 0.037(5) -0.080(5)
F21 0.055(4) 0.039(3) 0.031(3) 0.002(2) 0.026(3) -0.003(3)
F22 0.154(7) 0.047(4) 0.039(4) -0.011(3) 0.040(4) -0.025(4)
F23 0.050(4) 0.029(3) 0.050(4) -0.007(3) 0.008(3) 0.009(3)
F24 0.048(4) 0.049(4) 0.106(6) -0.030(4) 0.027(4) -0.018(3)
F25 0.091(5) 0.060(4) 0.077(4) 0.032(4) 0.071(4) 0.031(4)
F26 0.045(4) 0.054(4) 0.066(4) 0.030(3) 0.012(3) -0.017(3)
F27 0.031(3) 0.031(3) 0.049(3) 0.015(2) 0.022(3) 0.003(2)
F28 0.023(3) 0.054(4) 0.047(3) 0.011(3) 0.007(3) -0.009(3)
F29 0.046(3) 0.053(4) 0.030(3) -0.008(3) 0.015(3) -0.006(3)
F30 0.034(3) 0.028(3) 0.038(3) 0.009(2) 0.013(3) 0.003(2)
F31 0.068(5) 0.059(4) 0.079(5) 0.010(4) 0.047(4) 0.021(4)
F32 0.087(5) 0.108(6) 0.068(5) -0.030(4) 0.051(4) 0.009(5)
F33 0.062(4) 0.086(5) 0.071(5) -0.009(4) 0.048(4) -0.016(4)
F34 0.075(5) 0.103(6) 0.063(5) 0.004(4) 0.013(4) -0.049(5)
F35 0.089(6) 0.102(6) 0.049(4) -0.002(4) -0.004(4) 0.018(5)
F36 0.085(6) 0.143(7) 0.035(4) -0.012(4) 0.026(4) -0.026(5)
O7 0.021(3) 0.025(3) 0.025(3) -0.002(3) 0.003(3) -0.003(3)
O8 0.031(3) 0.027(3) 0.025(3) 0.006(3) 0.012(3) -0.001(3)
O3 0.033(4) 0.023(3) 0.039(4) 0.002(3) 0.011(3) 0.006(3)
O4 0.026(4) 0.025(3) 0.051(4) -0.007(3) 0.021(3) 0.000(3)
O5 0.027(3) 0.024(3) 0.032(3) -0.002(3) 0.017(3) 0.000(3)
O6 0.022(3) 0.023(3) 0.025(3) -0.002(2) 0.010(3) 0.000(3)
O1 0.021(3) 0.013(3) 0.029(3) 0.004(2) 0.013(3) 0.005(2)
O2 0.028(3) 0.018(3) 0.023(3) 0.003(2) 0.005(3) -0.007(3)
O9 0.036(4) 0.027(3) 0.024(3) 0.000(3) 0.018(3) -0.003(3)
O10 0.024(3) 0.018(3) 0.019(3) -0.002(2) 0.008(3) -0.001(2)
O11 0.028(3) 0.019(3) 0.030(3) 0.000(2) 0.016(3) -0.002(3)
O12 0.024(3) 0.021(3) 0.027(3) 0.001(2) 0.014(3) -0.003(3)
O13 0.038(4) 0.026(3) 0.025(3) 0.003(3) 0.018(3) 0.000(3)
O14 0.040(4) 0.030(4) 0.021(3) 0.002(3) 0.009(3) -0.005(3)
O15 0.025(3) 0.024(3) 0.027(3) -0.006(3) 0.013(3) -0.005(3)
O16 0.023(3) 0.022(3) 0.035(4) 0.007(3) 0.005(3) 0.001(3)
N1 0.018(4) 0.018(4) 0.025(4) 0.002(3) 0.005(3) 0.006(3)
N2 0.022(4) 0.015(4) 0.025(4) 0.001(3) 0.007(3) -0.006(3)
N3 0.023(4) 0.019(4) 0.021(4) 0.003(3) 0.005(3) -0.003(3)
N4 0.019(4) 0.023(4) 0.035(4) 0.003(3) 0.012(3) -0.006(3)
N5 0.024(4) 0.019(4) 0.022(4) 0.003(3) 0.006(3) 0.008(3)
C1 0.036(7) 0.074(9) 0.033(6) -0.006(6) 0.008(5) -0.010(6)
C2 0.025(5) 0.027(5) 0.027(5) -0.004(4) 0.004(4) -0.004(4)
C3 0.042(6) 0.044(6) 0.024(5) 0.003(4) 0.006(5) -0.011(5)
C4 0.048(6) 0.037(6) 0.029(5) 0.006(4) 0.021(5) -0.008(5)
C5 0.079(10) 0.088(11) 0.029(6) -0.005(6) 0.028(7) -0.041(9)
C6 0.031(6) 0.038(7) 0.069(9) 0.004(6) -0.006(6) 0.007(5)
C7 0.029(6) 0.021(5) 0.051(7) -0.004(4) 0.005(5) 0.006(4)
C8 0.027(6) 0.031(6) 0.083(9) -0.010(6) 0.010(6) 0.003(5)
C9 0.029(6) 0.027(5) 0.084(9) -0.013(5) 0.032(6) -0.002(5)
C10 0.042(8) 0.052(9) 0.173(19) -0.011(10) 0.069(11) 0.004(7)
C11 0.053(7) 0.036(6) 0.056(7) -0.012(5) 0.035(6) -0.001(5)
C12 0.029(5) 0.036(5) 0.035(5) -0.008(4) 0.017(4) -0.003(4)
C13 0.040(6) 0.037(6) 0.040(6) -0.010(4) 0.029(5) -0.014(5)
C14 0.034(5) 0.030(5) 0.027(5) -0.007(4) 0.013(4) -0.010(4)
C15 0.067(8) 0.037(6) 0.045(6) 0.006(5) 0.041(6) 0.001(6)
C16 0.026(5) 0.047(7) 0.073(8) 0.015(6) 0.026(6) 0.012(5)
C17 0.014(4) 0.014(4) 0.043(5) -0.001(4) 0.007(4) -0.003(3)
C18 0.037(6) 0.025(5) 0.034(5) 0.002(4) 0.003(5) 0.004(4)
C19 0.031(6) 0.044(7) 0.044(7) 0.020(5) -0.010(5) -0.013(5)
C20 0.020(5) 0.023(5) 0.041(6) 0.007(4) 0.006(4) 0.005(4)
C21 0.027(5) 0.019(5) 0.099(10) 0.013(5) 0.033(6) 0.005(4)
C22 0.020(4) 0.017(4) 0.020(4) -0.004(3) 0.008(4) -0.002(3)
C23 0.027(5) 0.014(4) 0.016(4) -0.002(3) 0.010(4) 0.002(3)
C24 0.019(4) 0.024(5) 0.028(5) 0.005(4) 0.008(4) 0.003(4)
C25 0.025(5) 0.030(5) 0.046(6) 0.004(4) 0.007(5) 0.001(4)
C26 0.073(8) 0.034(6) 0.027(5) 0.001(4) 0.028(6) -0.012(6)
C27 0.027(5) 0.033(5) 0.030(5) 0.007(4) 0.016(4) 0.004(4)
C28 0.032(5) 0.025(5) 0.025(5) -0.004(4) 0.013(4) -0.003(4)
C29 0.022(5) 0.022(5) 0.025(5) -0.002(4) 0.008(4) 0.002(4)
C30 0.043(6) 0.028(5) 0.023(5) -0.002(4) 0.011(4) -0.001(4)
C31 0.037(6) 0.027(5) 0.045(6) 0.007(4) 0.026(5) 0.002(4)
C32 0.022(5) 0.021(4) 0.030(5) -0.006(4) 0.015(4) -0.006(4)
C33 0.020(5) 0.025(5) 0.040(5) 0.008(4) 0.015(4) -0.004(4)
C34 0.021(4) 0.020(4) 0.025(4) 0.002(3) 0.009(4) 0.000(4)
C35 0.030(5) 0.030(5) 0.031(5) -0.004(4) 0.013(4) -0.011(4)
C36 0.061(8) 0.057(8) 0.044(7) -0.007(6) 0.035(6) -0.003(6)
C37 0.053(6) 0.022(5) 0.036(5) -0.001(4) 0.033(5) -0.009(4)
C38 0.054(7) 0.039(6) 0.029(5) 0.000(4) 0.025(5) -0.008(5)
C39 0.051(7) 0.038(6) 0.025(5) 0.008(4) 0.014(5) -0.018(5)
C40 0.061(9) 0.075(10) 0.027(6) -0.007(6) 0.015(6) -0.021(7)

loop_
_atom_type_symbol
_atom_type_description
_atom_type_scat_dispersion_real
_atom_type_scat_dispersion_imag
_atom_type_scat_source
C C 0.0033 0.0016 'International Tables Vol C Tables 4.2.6.8 and 6.1.1.4'
H H 0.0000 0.0000 'International Tables Vol C Tables 4.2.6.8 and 6.1.1.4'
N N 0.0061 0.0033 'International Tables Vol C Tables 4.2.6.8 and 6.1.1.4'
O O 0.0106 0.0060 'International Tables Vol C Tables 4.2.6.8 and 6.1.1.4'
F F 0.0171 0.0103 'International Tables Vol C Tables 4.2.6.8 and 6.1.1.4'
Dy Dy -0.1892 4.4098 'International Tables Vol C Tables 4.2.6.8 and 6.1.1.4'

loop_
_geom_angle_atom_site_label_1
_geom_angle_atom_site_label_2
_geom_angle_atom_site_label_3
_geom_angle
O7 Dy1 O4 78.7(2)
O7 Dy1 O6 136.3(2)
O4 Dy1 O6 83.4(2)
O7 Dy1 O3 75.5(2)
O4 Dy1 O3 74.1(2)
O6 Dy1 O3 136.3(2)
O7 Dy1 O8 71.4(2)
O4 Dy1 O8 139.4(2)
O6 Dy1 O8 137.1(2)
O3 Dy1 O8 72.2(2)
O7 Dy1 O15 136.9(2)
O4 Dy1 O15 137.9(2)
O6 Dy1 O15 80.1(2)
O3 Dy1 O15 92.0(2)
O8 Dy1 O15 65.4(2)
O7 Dy1 O1 91.9(2)
O4 Dy1 O1 139.0(2)
O6 Dy1 O1 76.22(19)
O3 Dy1 O1 142.3(2)
O8 Dy1 O1 70.0(2)
O15 Dy1 O1 73.0(2)
O7 Dy1 O5 137.0(2)
O4 Dy1 O5 70.5(2)
O6 Dy1 O5 69.5(2)
O3 Dy1 O5 67.8(2)
O8 Dy1 O5 115.3(2)
O15 Dy1 O5 67.46(19)
O1 Dy1 O5 130.9(2)
O7 Dy1 N5 68.5(2)
O4 Dy1 N5 71.7(2)
O6 Dy1 N5 68.1(2)
O3 Dy1 N5 134.1(2)
O8 Dy1 N5 119.3(2)
O15 Dy1 N5 133.9(2)
O1 Dy1 N5 67.8(2)
O5 Dy1 N5 125.2(2)
O13 Dy2 O9 132.5(2)
O13 Dy2 O12 73.6(2)
O9 Dy2 O12 85.9(2)
O13 Dy2 O11 75.9(2)
O9 Dy2 O11 138.9(2)
O12 Dy2 O11 74.2(2)
O13 Dy2 O14 71.9(2)
O9 Dy2 O14 134.9(2)
O12 Dy2 O14 138.6(2)
O11 Dy2 O14 75.9(2)
O13 Dy2 O16 138.2(2)
O9 Dy2 O16 83.5(2)
O12 Dy2 O16 139.3(2)
O11 Dy2 O16 88.7(2)
O14 Dy2 O16 66.7(2)
O13 Dy2 O2 91.2(2)
O9 Dy2 O2 74.8(2)
O12 Dy2 O2 136.4(2)
O11 Dy2 O2 142.3(2)
O14 Dy2 O2 66.4(2)
O16 Dy2 O2 77.6(2)
O13 Dy2 O10 136.0(2)
O9 Dy2 O10 68.9(2)
O12 Dy2 O10 70.5(2)
O11 Dy2 O10 70.58(19)
O14 Dy2 O10 124.0(2)
O16 Dy2 O10 69.0(2)
O2 Dy2 O10 132.6(2)
O13 Dy2 N3 67.4(2)
O9 Dy2 N3 65.4(2)
O12 Dy2 N3 69.3(2)
O11 Dy2 N3 133.8(2)
O14 Dy2 N3 115.8(2)
O16 Dy2 N3 137.5(2)
O2 Dy2 N3 67.1(2)
O10 Dy2 N3 119.9(2)
C2 O7 Dy1 136.2(6)
C4 O8 Dy1 133.6(6)
C7 O3 Dy1 131.8(7)
C9 O4 Dy1 134.8(7)
C12 O5 Dy1 129.9(6)
C14 O6 Dy1 134.2(6)
N1 O1 Dy1 129.2(5)
N2 O2 Dy2 131.6(5)
C27 O9 Dy2 131.4(6)
C29 O10 Dy2 128.8(5)
C32 O11 Dy2 132.9(6)
C34 O12 Dy2 133.0(5)
C37 O13 Dy2 134.3(7)
C39 O14 Dy2 132.9(7)
Dy1 O15 H15A 104.2
Dy1 O15 H15B 131.1
H15A O15 H15B 104.5
Dy2 O16 H16D 96.6
Dy2 O16 H16E 146.1
H16D O16 H16E 116.6
O1 N1 C22 125.2(7)
O1 N1 C17 122.3(7)
C22 N1 C17 112.4(7)
O2 N2 C22 125.4(7)
O2 N2 C20 120.9(7)
C22 N2 C20 113.6(7)
C23 N3 N4 102.1(7)
C23 N3 Dy2 133.6(6)
N4 N3 Dy2 123.9(5)
C24 N4 N3 110.7(7)
C24 N4 H4 124.7
N3 N4 H4 124.7
C24 N5 C23 101.8(7)
C24 N5 Dy1 134.1(6)
C23 N5 Dy1 123.2(5)
F1 C1 F3 109.9(11)
F1 C1 F2 104.9(10)
F3 C1 F2 106.8(11)
F1 C1 C2 111.2(10)
F3 C1 C2 114.6(10)
F2 C1 C2 109.0(10)
O7 C2 C3 128.4(9)
O7 C2 C1 113.5(9)
C3 C2 C1 118.1(9)
C4 C3 C2 119.7(9)
C4 C3 H3 120.2
C2 C3 H3 120.2
O8 C4 C3 129.0(9)
O8 C4 C5 113.6(9)
C3 C4 C5 117.3(9)
F5 C5 F6 107.0(12)
F5 C5 F4 111.0(12)
F6 C5 F4 104.0(11)
F5 C5 C4 111.5(11)
F6 C5 C4 112.0(10)
F4 C5 C4 111.0(11)
F7 C6 F9 107.3(11)
F7 C6 F8 106.8(12)
F9 C6 F8 107.4(10)
F7 C6 C7 111.3(10)
F9 C6 C7 113.1(12)
F8 C6 C7 110.7(9)
O3 C7 C8 130.1(10)
O3 C7 C6 113.1(10)
C8 C7 C6 116.8(10)
C7 C8 C9 121.2(10)
C7 C8 H8 119.4
C9 C8 H8 119.4
O4 C9 C8 127.7(10)
O4 C9 C10 113.9(11)
C8 C9 C10 118.3(11)
F11 C10 F12 111.0(18)
F11 C10 F10 109.4(13)
F12 C10 F10 108.0(13)
F11 C10 C9 113.9(11)
F12 C10 C9 108.9(12)
F10 C10 C9 105.4(15)
F13 C11 F14 106.8(10)
F13 C11 F15 106.6(9)
F14 C11 F15 105.6(10)
F13 C11 C12 111.6(9)
F14 C11 C12 111.6(9)
F15 C11 C12 114.1(9)
O5 C12 C13 128.1(9)
O5 C12 C11 112.8(9)
C13 C12 C11 119.1(9)
C12 C13 C14 120.7(9)
C12 C13 H13 119.6
C14 C13 H13 119.6
O6 C14 C13 127.5(9)
O6 C14 C15 114.4(8)
C13 C14 C15 118.0(8)
F17 C15 F16 108.4(10)
F17 C15 F18 104.1(11)
F16 C15 F18 107.9(11)
F17 C15 C14 111.1(9)
F16 C15 C14 115.3(9)
F18 C15 C14 109.5(9)
C17 C16 H16A 109.5
C17 C16 H16B 109.5
H16A C16 H16B 109.5
C17 C16 H16C 109.5
H16A C16 H16C 109.5
H16B C16 H16C 109.5
N1 C17 C18 105.1(7)
N1 C17 C16 108.2(8)
C18 C17 C16 111.6(8)
N1 C17 C20 102.6(6)
C18 C17 C20 114.1(8)
C16 C17 C20 114.2(8)
C17 C18 H18A 109.5
C17 C18 H18B 109.5
H18A C18 H18B 109.5
C17 C18 H18C 109.5
H18A C18 H18C 109.5
H18B C18 H18C 109.5
C20 C19 H19A 109.5
C20 C19 H19B 109.5
H19A C19 H19B 109.5
C20 C19 H19C 109.5
H19A C19 H19C 109.5
H19B C19 H19C 109.5
C19 C20 N2 108.0(8)
C19 C20 C21 110.2(9)
N2 C20 C21 104.5(7)
C19 C20 C17 116.8(8)
N2 C20 C17 101.1(7)
C21 C20 C17 114.8(9)
C20 C21 H21A 109.5
C20 C21 H21B 109.5
H21A C21 H21B 109.5
C20 C21 H21C 109.5
H21A C21 H21C 109.5
H21B C21 H21C 109.5
N2 C22 N1 109.0(7)
N2 C22 C23 126.0(7)
N1 C22 C23 124.8(7)
N3 C23 N5 115.4(8)
N3 C23 C22 119.7(7)
N5 C23 C22 124.8(7)
N4 C24 N5 110.0(7)
N4 C24 C25 120.5(8)
N5 C24 C25 129.4(8)
C24 C25 H25A 109.5
C24 C25 H25B 109.5
H25A C25 H25B 109.5
C24 C25 H25C 109.5
H25A C25 H25C 109.5
H25B C25 H25C 109.5
F21 C26 F20 108.4(9)
F21 C26 F19 106.8(9)
F20 C26 F19 106.3(10)
F21 C26 C27 116.3(9)
F20 C26 C27 109.5(9)
F19 C26 C27 109.0(8)
O9 C27 C28 127.9(9)
O9 C27 C26 114.2(9)
C28 C27 C26 118.0(8)
C29 C28 C27 119.9(8)
C29 C28 H28 120.0
C27 C28 H28 120.0
O10 C29 C28 127.7(8)
O10 C29 C30 114.0(8)
C28 C29 C30 118.3(8)
F22 C30 F23 108.9(9)
F22 C30 F24 106.8(9)
F23 C30 F24 103.2(8)
F22 C30 C29 115.7(8)
F23 C30 C29 110.7(8)
F24 C30 C29 110.8(8)
F25 C31 F27 106.5(8)
F25 C31 F26 108.0(8)
F27 C31 F26 105.8(8)
F25 C31 C32 110.9(8)
F27 C31 C32 112.3(8)
F26 C31 C32 113.0(8)
O11 C32 C33 128.1(8)
O11 C32 C31 114.3(8)
C33 C32 C31 117.6(8)
C32 C33 C34 123.0(8)
C32 C33 H33 118.5
C34 C33 H33 118.5
O12 C34 C33 128.3(8)
O12 C34 C35 113.3(7)
C33 C34 C35 118.4(8)
F28 C35 F30 108.6(8)
F28 C35 F29 108.0(8)
F30 C35 F29 107.0(7)
F28 C35 C34 113.6(8)
F30 C35 C34 110.2(7)
F29 C35 C34 109.1(8)
F31 C36 F32 107.5(10)
F31 C36 F33 106.5(11)
F32 C36 F33 107.1(9)
F31 C36 C37 111.4(9)
F32 C36 C37 113.1(10)
F33 C36 C37 110.8(9)
O13 C37 C38 128.5(10)
O13 C37 C36 111.9(9)
C38 C37 C36 119.5(9)
C37 C38 C39 120.7(9)
C37 C38 H38 119.6
C39 C38 H38 119.6
O14 C39 C38 127.7(10)
O14 C39 C40 113.0(11)
C38 C39 C40 119.2(10)
F34 C40 F35 107.4(13)
F34 C40 F36 108.1(11)
F35 C40 F36 106.6(12)
F34 C40 C39 110.5(10)
F35 C40 C39 112.5(10)
F36 C40 C39 111.4(12)

loop_
_geom_bond_atom_site_label_1
_geom_bond_atom_site_label_2
_geom_bond_distance
Dy1 O7 2.337(6)
Dy1 O4 2.350(6)
Dy1 O6 2.351(6)
Dy1 O3 2.369(6)
Dy1 O8 2.390(6)
Dy1 O15 2.392(6)
Dy1 O1 2.416(5)
Dy1 O5 2.503(6)
Dy1 N5 2.698(7)
Dy2 O13 2.353(6)
Dy2 O9 2.364(6)
Dy2 O12 2.366(6)
Dy2 O11 2.372(6)
Dy2 O14 2.376(6)
Dy2 O16 2.390(6)
Dy2 O2 2.408(6)
Dy2 O10 2.478(5)
Dy2 N3 2.625(7)
F1 C1 1.303(14)
F2 C1 1.357(16)
F3 C1 1.326(13)
F4 C5 1.342(18)
F5 C5 1.307(15)
F6 C5 1.328(15)
F7 C6 1.309(17)
F8 C6 1.340(13)
F9 C6 1.319(15)
F10 C10 1.37(2)
F11 C10 1.249(18)
F12 C10 1.298(18)
F13 C11 1.323(13)
F14 C11 1.339(14)
F15 C11 1.343(13)
F16 C15 1.311(12)
F17 C15 1.298(14)
F18 C15 1.354(15)
F19 C26 1.356(14)
F20 C26 1.318(14)
F21 C26 1.305(11)
F22 C30 1.290(11)
F23 C30 1.330(11)
F24 C30 1.335(12)
F25 C31 1.315(12)
F26 C31 1.343(12)
F27 C31 1.337(11)
F28 C35 1.310(11)
F29 C35 1.347(11)
F30 C35 1.340(11)
F31 C36 1.319(14)
F32 C36 1.333(13)
F33 C36 1.347(14)
F34 C40 1.283(15)
F35 C40 1.317(17)
F36 C40 1.329(15)
O7 C2 1.239(11)
O8 C4 1.255(11)
O3 C7 1.268(12)
O4 C9 1.236(12)
O5 C12 1.252(11)
O6 C14 1.260(11)
O1 N1 1.262(9)
O2 N2 1.279(9)
O9 C27 1.245(11)
O10 C29 1.265(10)
O11 C32 1.259(10)
O12 C34 1.256(10)
O13 C37 1.250(11)
O14 C39 1.253(13)
O15 H15A 0.8502
O15 H15B 0.8313
O16 H16D 0.8093
O16 H16E 0.8381
N1 C22 1.365(11)
N1 C17 1.505(11)
N2 C22 1.344(11)
N2 C20 1.513(12)
N3 C23 1.323(11)
N3 N4 1.342(10)
N4 C24 1.332(11)
N4 H4 0.8800
N5 C24 1.337(11)
N5 C23 1.355(10)
C1 C2 1.537(14)
C2 C3 1.390(14)
C3 C4 1.374(14)
C3 H3 0.9500
C4 C5 1.546(15)
C6 C7 1.538(16)
C7 C8 1.369(17)
C8 C9 1.416(17)
C8 H8 0.9500
C9 C10 1.592(17)
C11 C12 1.527(14)
C12 C13 1.381(14)
C13 C14 1.391(14)
C13 H13 0.9500
C14 C15 1.530(14)
C16 C17 1.540(14)
C16 H16A 0.9800
C16 H16B 0.9800
C16 H16C 0.9800
C17 C18 1.535(13)
C17 C20 1.569(12)
C18 H18A 0.9800
C18 H18B 0.9800
C18 H18C 0.9800
C19 C20 1.496(14)
C19 H19A 0.9800
C19 H19B 0.9800
C19 H19C 0.9800
C20 C21 1.537(14)
C21 H21A 0.9800
C21 H21B 0.9800
C21 H21C 0.9800
C22 C23 1.442(12)
C24 C25 1.516(12)
C25 H25A 0.9800
C25 H25B 0.9800
C25 H25C 0.9800
C26 C27 1.531(13)
C27 C28 1.391(13)
C28 C29 1.381(13)
C28 H28 0.9500
C29 C30 1.532(12)
C31 C32 1.516(13)
C32 C33 1.379(13)
C33 C34 1.392(12)
C33 H33 0.9500
C34 C35 1.547(12)
C36 C37 1.537(16)
C37 C38 1.369(15)
C38 C39 1.395(16)
C38 H38 0.9500
C39 C40 1.560(16)

loop_
_geom_torsion_atom_site_label_1
_geom_torsion_atom_site_label_2
_geom_torsion_atom_site_label_3
_geom_torsion_atom_site_label_4
_geom_torsion
O4 Dy1 O7 C2 138.8(9)
O6 Dy1 O7 C2 -153.4(8)
O3 Dy1 O7 C2 62.5(9)
O8 Dy1 O7 C2 -13.2(8)
O15 Dy1 O7 C2 -14.5(10)
O1 Dy1 O7 C2 -81.4(9)
O5 Dy1 O7 C2 94.3(9)
N5 Dy1 O7 C2 -146.6(9)
O7 Dy1 O8 C4 12.4(9)
O4 Dy1 O8 C4 -32.5(10)
O6 Dy1 O8 C4 151.8(8)
O3 Dy1 O8 C4 -67.9(9)
O15 Dy1 O8 C4 -168.6(9)
O1 Dy1 O8 C4 111.6(9)
O5 Dy1 O8 C4 -121.6(9)
N5 Dy1 O8 C4 63.2(9)
O7 Dy1 O3 C7 78.2(9)
O4 Dy1 O3 C7 -4.0(9)
O6 Dy1 O3 C7 -66.0(10)
O8 Dy1 O3 C7 153.0(9)
O15 Dy1 O3 C7 -143.6(9)
O1 Dy1 O3 C7 152.1(8)
O5 Dy1 O3 C7 -79.0(9)
N5 Dy1 O3 C7 39.2(10)
O7 Dy1 O4 C9 -76.4(10)
O6 Dy1 O4 C9 143.6(10)
O3 Dy1 O4 C9 1.6(10)
O8 Dy1 O4 C9 -33.4(11)
O15 Dy1 O4 C9 76.3(11)
O1 Dy1 O4 C9 -156.2(9)
O5 Dy1 O4 C9 73.1(10)
N5 Dy1 O4 C9 -147.3(10)
O7 Dy1 O5 C12 107.9(8)
O4 Dy1 O5 C12 61.1(8)
O6 Dy1 O5 C12 -29.1(8)
O3 Dy1 O5 C12 141.4(8)
O8 Dy1 O5 C12 -162.6(8)
O15 Dy1 O5 C12 -116.5(8)
O1 Dy1 O5 C12 -77.7(8)
N5 Dy1 O5 C12 12.2(9)
O7 Dy1 O6 C14 -105.6(8)
O4 Dy1 O6 C14 -39.5(8)
O3 Dy1 O6 C14 19.2(9)
O8 Dy1 O6 C14 137.6(7)
O15 Dy1 O6 C14 101.6(8)
O1 Dy1 O6 C14 176.3(8)
O5 Dy1 O6 C14 32.1(8)
N5 Dy1 O6 C14 -112.4(8)
O7 Dy1 O1 N1 -119.1(6)
O4 Dy1 O1 N1 -44.1(8)
O6 Dy1 O1 N1 18.4(6)
O3 Dy1 O1 N1 172.3(6)
O8 Dy1 O1 N1 171.5(7)
O15 Dy1 O1 N1 102.0(6)
O5 Dy1 O1 N1 64.8(7)
N5 Dy1 O1 N1 -53.3(6)
O13 Dy2 O2 N2 -109.0(7)
O9 Dy2 O2 N2 25.1(7)
O12 Dy2 O2 N2 -41.8(8)
O11 Dy2 O2 N2 -177.2(6)
O14 Dy2 O2 N2 -178.6(8)
O16 Dy2 O2 N2 111.6(7)
O10 Dy2 O2 N2 66.1(8)
N3 Dy2 O2 N2 -44.2(7)
O13 Dy2 O9 C27 -94.4(8)
O12 Dy2 O9 C27 -31.2(8)
O11 Dy2 O9 C27 29.0(9)
O14 Dy2 O9 C27 157.1(7)
O16 Dy2 O9 C27 109.5(8)
O2 Dy2 O9 C27 -171.6(8)
O10 Dy2 O9 C27 39.5(8)
N3 Dy2 O9 C27 -100.3(8)
O13 Dy2 O10 C29 94.9(7)
O9 Dy2 O10 C29 -35.2(7)
O12 Dy2 O10 C29 57.9(7)
O11 Dy2 O10 C29 137.5(7)
O14 Dy2 O10 C29 -165.9(7)
O16 Dy2 O10 C29 -126.2(7)
O2 Dy2 O10 C29 -77.9(7)
N3 Dy2 O10 C29 7.4(7)
O13 Dy2 O11 C32 68.3(7)
O9 Dy2 O11 C32 -72.3(8)
O12 Dy2 O11 C32 -8.3(7)
O14 Dy2 O11 C32 142.8(7)
O16 Dy2 O11 C32 -150.9(7)
O2 Dy2 O11 C32 141.5(7)
O10 Dy2 O11 C32 -82.7(7)
N3 Dy2 O11 C32 30.5(8)
O13 Dy2 O12 C34 -74.5(7)
O9 Dy2 O12 C34 148.8(7)
O11 Dy2 O12 C34 5.1(7)
O14 Dy2 O12 C34 -40.1(9)
O16 Dy2 O12 C34 73.7(8)
O2 Dy2 O12 C34 -148.3(7)
O10 Dy2 O12 C34 79.7(7)
N3 Dy2 O12 C34 -146.0(8)
O9 Dy2 O13 C37 -118.0(8)
O12 Dy2 O13 C37 173.9(8)
O11 Dy2 O13 C37 96.5(8)
O14 Dy2 O13 C37 17.0(8)
O16 Dy2 O13 C37 24.9(9)
O2 Dy2 O13 C37 -47.7(8)
O10 Dy2 O13 C37 137.6(7)
N3 Dy2 O13 C37 -112.1(8)
O13 Dy2 O14 C39 -21.0(8)
O9 Dy2 O14 C39 111.7(9)
O12 Dy2 O14 C39 -55.7(9)
O11 Dy2 O14 C39 -100.5(9)
O16 Dy2 O14 C39 164.7(9)
O2 Dy2 O14 C39 78.6(8)
O10 Dy2 O14 C39 -154.8(8)
N3 Dy2 O14 C39 31.6(9)
Dy1 O1 N1 C22 47.4(10)
Dy1 O1 N1 C17 -128.5(7)
Dy2 O2 N2 C22 49.1(11)
Dy2 O2 N2 C20 -127.7(7)
O13 Dy2 N3 C23 123.0(8)
O9 Dy2 N3 C23 -61.8(7)
O12 Dy2 N3 C23 -156.8(8)
O11 Dy2 N3 C23 163.1(7)
O14 Dy2 N3 C23 68.1(8)
O16 Dy2 N3 C23 -14.8(9)
O2 Dy2 N3 C23 21.4(7)
O10 Dy2 N3 C23 -105.8(7)
O13 Dy2 N3 N4 -66.1(6)
O9 Dy2 N3 N4 109.2(7)
O12 Dy2 N3 N4 14.2(6)
O11 Dy2 N3 N4 -25.9(7)
O14 Dy2 N3 N4 -120.9(6)
O16 Dy2 N3 N4 156.1(6)
O2 Dy2 N3 N4 -167.6(7)
O10 Dy2 N3 N4 65.2(7)
C23 N3 N4 C24 -1.2(9)
Dy2 N3 N4 C24 -174.5(6)
O7 Dy1 N5 C24 -55.7(8)
O4 Dy1 N5 C24 29.0(8)
O6 Dy1 N5 C24 119.2(8)
O3 Dy1 N5 C24 -14.8(9)
O8 Dy1 N5 C24 -107.9(8)
O15 Dy1 N5 C24 169.1(7)
O1 Dy1 N5 C24 -157.3(8)
O5 Dy1 N5 C24 77.5(8)
O7 Dy1 N5 C23 136.8(7)
O4 Dy1 N5 C23 -138.4(7)
O6 Dy1 N5 C23 -48.2(6)
O3 Dy1 N5 C23 177.8(5)
O8 Dy1 N5 C23 84.6(6)
O15 Dy1 N5 C23 1.6(7)
O1 Dy1 N5 C23 35.3(6)
O5 Dy1 N5 C23 -90.0(6)
Dy1 O7 C2 C3 10.9(16)
Dy1 O7 C2 C1 -169.0(7)
F1 C1 C2 O7 51.4(14)
F3 C1 C2 O7 176.7(10)
F2 C1 C2 O7 -63.8(12)
F1 C1 C2 C3 -128.5(11)
F3 C1 C2 C3 -3.2(16)
F2 C1 C2 C3 116.3(11)
O7 C2 C3 C4 0.3(18)
C1 C2 C3 C4 -179.9(11)
Dy1 O8 C4 C3 -9.7(18)
Dy1 O8 C4 C5 172.7(8)
C2 C3 C4 O8 -0.5(19)
C2 C3 C4 C5 177.0(11)
O8 C4 C5 F5 -159.0(12)
C3 C4 C5 F5 23.1(19)
O8 C4 C5 F6 -39.1(17)
C3 C4 C5 F6 143.1(12)
O8 C4 C5 F4 76.7(13)
C3 C4 C5 F4 -101.2(12)
Dy1 O3 C7 C8 3.2(18)
Dy1 O3 C7 C6 -175.2(7)
F7 C6 C7 O3 65.4(13)
F9 C6 C7 O3 -173.8(10)
F8 C6 C7 O3 -53.2(15)
F7 C6 C7 C8 -113.3(13)
F9 C6 C7 C8 7.6(16)
F8 C6 C7 C8 128.2(12)
O3 C7 C8 C9 2(2)
C6 C7 C8 C9 -179.8(11)
Dy1 O4 C9 C8 1.9(19)
Dy1 O4 C9 C10 -177.9(9)
C7 C8 C9 O4 -5(2)
C7 C8 C9 C10 175.3(12)
O4 C9 C10 F11 -1(2)
C8 C9 C10 F11 179.3(13)
O4 C9 C10 F12 123.6(14)
C8 C9 C10 F12 -56(2)
O4 C9 C10 F10 -120.7(13)
C8 C9 C10 F10 59.4(15)
Dy1 O5 C12 C13 20.1(15)
Dy1 O5 C12 C11 -159.8(7)
F13 C11 C12 O5 -55.8(13)
F14 C11 C12 O5 63.7(12)
F15 C11 C12 O5 -176.7(9)
F13 C11 C12 C13 124.3(11)
F14 C11 C12 C13 -116.3(11)
F15 C11 C12 C13 3.4(15)
O5 C12 C13 C14 5.1(17)
C11 C12 C13 C14 -174.9(9)
Dy1 O6 C14 C13 -25.2(15)
Dy1 O6 C14 C15 159.0(7)
C12 C13 C14 O6 -4.3(16)
C12 C13 C14 C15 171.3(10)
O6 C14 C15 F17 -47.1(13)
C13 C14 C15 F17 136.7(10)
O6 C14 C15 F16 -170.8(10)
C13 C14 C15 F16 13.0(15)
O6 C14 C15 F18 67.3(12)
C13 C14 C15 F18 -108.9(11)
O1 N1 C17 C18 66.5(10)
C22 N1 C17 C18 -109.8(8)
O1 N1 C17 C16 -52.9(10)
C22 N1 C17 C16 130.7(8)
O1 N1 C17 C20 -173.9(7)
C22 N1 C17 C20 9.7(9)
O2 N2 C20 C19 -49.8(11)
C22 N2 C20 C19 133.0(8)
O2 N2 C20 C21 67.5(10)
C22 N2 C20 C21 -109.7(9)
O2 N2 C20 C17 -173.0(7)
C22 N2 C20 C17 9.8(10)
N1 C17 C20 C19 -127.6(9)
C18 C17 C20 C19 -14.5(12)
C16 C17 C20 C19 115.6(11)
N1 C17 C20 N2 -10.8(9)
C18 C17 C20 N2 102.3(9)
C16 C17 C20 N2 -127.6(8)
N1 C17 C20 C21 101.0(9)
C18 C17 C20 C21 -145.8(9)
C16 C17 C20 C21 -15.7(12)
O2 N2 C22 N1 178.7(7)
C20 N2 C22 N1 -4.2(10)
O2 N2 C22 C23 -6.1(13)
C20 N2 C22 C23 171.0(8)
O1 N1 C22 N2 179.8(7)
C17 N1 C22 N2 -3.9(9)
O1 N1 C22 C23 4.6(13)
C17 N1 C22 C23 -179.2(7)
N4 N3 C23 N5 2.2(9)
Dy2 N3 C23 N5 174.6(5)
N4 N3 C23 C22 -174.4(7)
Dy2 N3 C23 C22 -2.1(11)
C24 N5 C23 N3 -2.3(9)
Dy1 N5 C23 N3 168.5(5)
C24 N5 C23 C22 174.1(8)
Dy1 N5 C23 C22 -15.0(10)
N2 C22 C23 N3 -15.3(12)
N1 C22 C23 N3 159.1(8)
N2 C22 C23 N5 168.4(8)
N1 C22 C23 N5 -17.2(13)
N3 N4 C24 N5 -0.2(10)
N3 N4 C24 C25 177.1(8)
C23 N5 C24 N4 1.4(9)
Dy1 N5 C24 N4 -167.9(6)
C23 N5 C24 C25 -175.6(9)
Dy1 N5 C24 C25 15.1(15)
Dy2 O9 C27 C28 -32.8(14)
Dy2 O9 C27 C26 147.5(7)
F21 C26 C27 O9 169.4(9)
F20 C26 C27 O9 46.1(13)
F19 C26 C27 O9 -69.8(12)
F21 C26 C27 C28 -10.3(15)
F20 C26 C27 C28 -133.6(10)
F19 C26 C27 C28 110.5(10)
O9 C27 C28 C29 -1.8(16)
C26 C27 C28 C29 177.9(9)
Dy2 O10 C29 C28 24.7(13)
Dy2 O10 C29 C30 -155.2(6)
C27 C28 C29 O10 4.4(15)
C27 C28 C29 C30 -175.7(8)
O10 C29 C30 F22 -171.9(9)
C28 C29 C30 F22 8.2(14)
O10 C29 C30 F23 -47.4(11)
C28 C29 C30 F23 132.7(9)
O10 C29 C30 F24 66.5(11)
C28 C29 C30 F24 -113.5(10)
Dy2 O11 C32 C33 8.4(14)
Dy2 O11 C32 C31 -170.7(6)
F25 C31 C32 O11 85.4(10)
F27 C31 C32 O11 -33.6(11)
F26 C31 C32 O11 -153.2(8)
F25 C31 C32 C33 -93.8(11)
F27 C31 C32 C33 147.2(9)
F26 C31 C32 C33 27.6(12)
O11 C32 C33 C34 -1.1(15)
C31 C32 C33 C34 178.0(8)
Dy2 O12 C34 C33 -1.8(14)
Dy2 O12 C34 C35 179.2(5)
C32 C33 C34 O12 -2.3(16)
C32 C33 C34 C35 176.6(8)
O12 C34 C35 F28 -161.5(8)
C33 C34 C35 F28 19.5(12)
O12 C34 C35 F30 -39.3(10)
C33 C34 C35 F30 141.6(8)
O12 C34 C35 F29 78.0(9)
C33 C34 C35 F29 -101.1(9)
Dy2 O13 C37 C38 -10.0(15)
Dy2 O13 C37 C36 170.3(6)
F31 C36 C37 O13 -55.8(12)
F32 C36 C37 O13 -177.0(9)
F33 C36 C37 O13 62.7(11)
F31 C36 C37 C38 124.5(10)
F32 C36 C37 C38 3.3(15)
F33 C36 C37 C38 -117.0(11)
O13 C37 C38 C39 -4.6(16)
C36 C37 C38 C39 175.0(9)
Dy2 O14 C39 C38 18.6(15)
Dy2 O14 C39 C40 -158.0(7)
C37 C38 C39 O14 0.0(16)
C37 C38 C39 C40 176.4(10)
O14 C39 C40 F34 87.3(13)
C38 C39 C40 F34 -89.6(13)
O14 C39 C40 F35 -32.8(14)
C38 C39 C40 F35 150.3(11)
O14 C39 C40 F36 -152.6(10)
C38 C39 C40 F36 30.6(15)
